data_7120827
loop_
_publ_author_name
'Gunnlaugsson, Thorfinnur'
'Shanmugaraju, Sankarasekaran'
'Hawes, Chris Samuel'
'Savyasachi, A. J.'
'Blasco, Salvador'
'Kitchen, Jonathan A.'

_publ_section_title
;
 Supramolecular coordination polymers using a close to
 &#x2018;V-shaped&#x2019; fluorescent 4-amino-1,8-naphthalimide
 Tr\"oger&#x2019;s base scaffold
;
_journal_name_full 'Chem. Commun.'
_journal_paper_doi 10.1039/C7CC07333J
_journal_year 2017
_chemical_formula_moiety 'C78 H52 Cd N12.5 O11, 1.5(N O3)'
_chemical_formula_sum 'C78 H55 Cd N14 O15.5'
_chemical_formula_weight 1548.76
_space_group_crystal_system monoclinic
_space_group_IT_number 14
_space_group_name_Hall '-P 2ybc'
_space_group_name_H-M_alt 'P 1 21/c 1'
_symmetry_space_group_name_Hall '-P 2ybc'
_symmetry_space_group_name_H-M 'P 1 21/c 1'
_atom_sites_solution_hydrogens geom
_audit_creation_date 2017-08-10
_audit_creation_method
;
Olex2 1.2
(compiled 2017.07.20 svn.r3457 for OlexSys, GUI svn.r5370)
;
_audit_update_record
;
2017-08-14 deposited with the CCDC.
2017-10-25 downloaded from the CCDC.
;
_cell_angle_alpha 90
_cell_angle_beta 115.5400(10)
_cell_angle_gamma 90
_cell_formula_units_Z 4
_cell_length_a 17.9643(8)
_cell_length_b 26.5902(13)
_cell_length_c 19.4124(8)
_cell_measurement_reflns_used 9111
_cell_measurement_temperature 100(2)
_cell_measurement_theta_max 23.016
_cell_measurement_theta_min 2.186
_cell_volume 8366.7(7)
_computing_cell_refinement 'SAINT v8.37A (Bruker, 2015)'
_computing_data_reduction 'SAINT v8.37A (Bruker, 2015)'
_computing_molecular_graphics 'Olex2 (Dolomanov et al., 2009)'
_computing_publication_material 'Olex2 (Dolomanov et al., 2009)'
_computing_structure_refinement 'ShelXL (Sheldrick, 2015)'
_diffrn_ambient_temperature 100.01
_diffrn_detector_area_resol_mean 8
_diffrn_measured_fraction_theta_full 0.999
_diffrn_measured_fraction_theta_max 0.993
_diffrn_measurement_device_type 'Bruker APEX-II CCD'
_diffrn_measurement_method '\w and \f scans'
_diffrn_radiation_monochromator graphite
_diffrn_radiation_type MoK\a
_diffrn_radiation_wavelength 0.71073
_diffrn_reflns_av_R_equivalents 0.1207
_diffrn_reflns_av_unetI/netI 0.1168
_diffrn_reflns_Laue_measured_fraction_full 0.999
_diffrn_reflns_Laue_measured_fraction_max 0.993
_diffrn_reflns_limit_h_max 21
_diffrn_reflns_limit_h_min -19
_diffrn_reflns_limit_k_max 31
_diffrn_reflns_limit_k_min -32
_diffrn_reflns_limit_l_max 23
_diffrn_reflns_limit_l_min -21
_diffrn_reflns_number 75827
_diffrn_reflns_point_group_measured_fraction_full 0.999
_diffrn_reflns_point_group_measured_fraction_max 0.993
_diffrn_reflns_theta_full 25.242
_diffrn_reflns_theta_max 25.440
_diffrn_reflns_theta_min 1.392
_diffrn_source 'sealed tube'
_diffrn_standards_number 0
_exptl_absorpt_coefficient_mu 0.329
_exptl_absorpt_correction_T_max 0.7452
_exptl_absorpt_correction_T_min 0.5791
_exptl_absorpt_correction_type multi-scan
_exptl_absorpt_process_details
'SADABS-2016/2 (Bruker,2016/2) was used for absorption correction. wR2(int) was 0.0764 before and 0.0504 after correction. The Ratio of minimum to maximum transmission is 0.7771. The \l/2 correction factor is Not present.'
_exptl_crystal_colour yellow
_exptl_crystal_colour_primary yellow
_exptl_crystal_density_diffrn 1.230
_exptl_crystal_description block
_exptl_crystal_F_000 3172
_exptl_crystal_size_max 0.274
_exptl_crystal_size_mid 0.165
_exptl_crystal_size_min 0.087
_refine_diff_density_max 1.054
_refine_diff_density_min -1.093
_refine_diff_density_rms 0.088
_refine_ls_extinction_method none
_refine_ls_goodness_of_fit_ref 0.992
_refine_ls_hydrogen_treatment constr
_refine_ls_matrix_type full
_refine_ls_number_parameters 958
_refine_ls_number_reflns 15377
_refine_ls_number_restraints 48
_refine_ls_restrained_S_all 0.995
_refine_ls_R_factor_all 0.1624
_refine_ls_R_factor_gt 0.0698
_refine_ls_shift/su_max 0.001
_refine_ls_shift/su_mean 0.000
_refine_ls_structure_factor_coef Fsqd
_refine_ls_weighting_details 'w=1/[\s^2^(Fo^2^)+(0.1156P)^2^] where P=(Fo^2^+2Fc^2^)/3'
_refine_ls_weighting_scheme calc
_refine_ls_wR_factor_gt 0.1757
_refine_ls_wR_factor_ref 0.2214
_reflns_Friedel_coverage 0.000
_reflns_number_gt 7083
_reflns_number_total 15377
_reflns_threshold_expression 'I > 2\s(I)'
_cod_data_source_file c7cc07333j2.cif
_cod_data_source_block TB_Cd_CP
_cod_original_formula_sum 'C78 H55 Cd N14 O15.50'
_cod_database_code 7120827
_shelx_shelxl_version_number 2014/7
_shelx_space_group_comment
;
The symmetry employed for this shelxl refinement is uniquely defined
by the following loop, which should always be used as a source of
symmetry information in preference to the above space-group names.
They are only intended as comments.
;
_shelx_estimated_absorpt_t_max 0.972
_shelx_estimated_absorpt_t_min 0.915
_olex2_refinement_description
;
1. Fixed Uiso
 At 1.2 times of:
  All C(H) groups, All C(H,H) groups
2. Shared sites
{O19, O10}
3. Uiso/Uaniso restraints and constraints
Uanis(N15) \\sim Ueq: with sigma of 0.01 and sigma for terminal atoms of 0.01
Uanis(C42) \\sim Ueq: with sigma of 0.01 and sigma for terminal atoms of 0.01
Uanis(O14) = Uanis(O15) = Uanis(O16) = Uanis(N15) = Uanis(O18) = Uanis(O17) =
Uanis(N14)
Uanis(O19) = Uanis(O10)
4. Rigid body (RIGU) restrains
 O9
 with sigma for 1-2 distances of 0.001 and sigma for 1-3 distances of 0.001
 O10, O17, O18, N14
 with sigma for 1-2 distances of 0.001 and sigma for 1-3 distances of 0.001
 O14, O15, O16, N15
 with sigma for 1-2 distances of 0.001 and sigma for 1-3 distances of 0.001
5. Others
 Fixed Sof: O10(0.5) O17(0.5) O18(0.5) N14(0.5) O14(0.5) O15(0.5) O16(0.5)
 N15(0.5) O19(0.5)
6.a Free rotating group:
 O10(O17,O18,N14), O14(O15,O16,N15), O11(O12,O13,N13)
6.b Secondary CH2 refined with riding coordinates:
 C24(H24A,H24B), C37(H37A,H37B), C38(H38A,H38B), C39(H39A,H39B), C52(H52A,
 H52B), C63(H63A,H63B), C76(H76A,H76B), C77(H77A,H77B), C78(H78A,H78B),
 C91(H91A,H91B)
6.c Aromatic/amide H refined with riding coordinates:
 C19(H19), C21(H21), C22(H22), C23(H23), C27(H27), C28(H28), C29(H29),
 C33(H33), C43(H43), C44(H44), C45(H45), C51(H51), C54(H54), C55(H55), C56(H56),
  C57(H57), C58(H58), C59(H59), C60(H60), C62(H62), C66(H66), C70(H70),
 C71(H71), C72(H72), C80(H80), C86(H86), C87(H87), C88(H88), C93(H93), C94(H94),
  C95(H95), C96(H96)
;
_olex2_submission_special_instructions 'No special instructions were received'

loop_
_space_group_symop_operation_xyz
'x, y, z'
'-x, y+1/2, -z+1/2'
'-x, -y, -z'
'x, -y-1/2, z-1/2'

loop_
_atom_site_label
_atom_site_type_symbol
_atom_site_fract_x
_atom_site_fract_y
_atom_site_fract_z
_atom_site_U_iso_or_equiv
_atom_site_adp_type
_atom_site_occupancy
_atom_site_site_symmetry_order
_atom_site_calc_flag
_atom_site_refinement_flags_posn
_atom_site_refinement_flags_adp
_atom_site_refinement_flags_occupancy
_atom_site_disorder_assembly
_atom_site_disorder_group
Cd1 Cd 1.0000 0.5000 0.5000 0.03914(19) Uani 1 2 d S T P . .
Cd2 Cd 0.5000 0.5000 0.0000 0.0485(2) Uani 1 2 d S T P . .
O1 O 0.8730(2) 0.64721(16) 0.5925(2) 0.0429(11) Uani 1 1 d . . . . .
O2 O 0.8273(2) 0.76356(16) 0.4079(2) 0.0396(10) Uani 1 1 d . . . . .
O3 O 0.2609(3) 0.5751(2) 0.1172(3) 0.0646(15) Uani 1 1 d . . . . .
O4 O 0.2423(3) 0.6498(2) -0.0987(3) 0.0761(18) Uani 1 1 d . . . . .
O5 O 1.2245(2) 0.62521(17) 0.5239(2) 0.0448(11) Uani 1 1 d . . . . .
O6 O 1.2183(2) 0.70927(16) 0.7256(2) 0.0386(10) Uani 1 1 d . . . . .
O7 O 0.6465(2) 0.76329(17) 0.1957(2) 0.0441(11) Uani 1 1 d . . . . .
O8 O 0.6304(2) 0.66057(16) 0.0043(2) 0.0414(11) Uani 1 1 d . . . . .
O9 O 0.8893(3) 0.5179(2) 0.5293(3) 0.0683(15) Uani 1 1 d . U . A 1
O10 O 0.5060(4) 0.4473(2) 0.0965(3) 0.0971(17) Uani 0.5 1 d . U . B 2
O17 O 0.5721(9) 0.4259(7) 0.2148(4) 0.162(3) Uani 0.5 1 d G U . B 2
O18 O 0.6226(7) 0.4085(7) 0.1348(7) 0.162(3) Uani 0.5 1 d G U . B 2
N14 N 0.5669(4) 0.4273(3) 0.1487(4) 0.162(3) Uani 0.5 1 d G U . B 2
O14 O 0.6426(9) 0.4823(7) 0.2333(7) 0.162(3) Uani 0.5 1 d . U . C 1
O15 O 0.6614(8) 0.4883(6) 0.3505(6) 0.162(3) Uani 0.5 1 d G U . C 1
O16 O 0.5488(7) 0.4560(6) 0.2661(8) 0.162(3) Uani 0.5 1 d G U . C 1
N15 N 0.6176(6) 0.4755(4) 0.2833(5) 0.162(3) Uani 0.5 1 d G U . C 1
O19 O 0.5060(4) 0.4473(2) 0.0965(3) 0.0971(17) Uani 0.5 1 d . . . B 1
N1 N 0.9892(3) 0.58241(19) 0.4547(3) 0.0384(12) Uani 1 1 d . . . . .
N2 N 0.8495(3) 0.70577(18) 0.5011(2) 0.0316(12) Uani 1 1 d . . . . .
N3 N 0.4576(3) 0.7433(2) 0.3770(3) 0.0384(13) Uani 1 1 d . . . . .
N4 N 0.4266(3) 0.7877(2) 0.2580(3) 0.0429(14) Uani 1 1 d . . . . .
N5 N 0.2464(3) 0.6153(3) 0.0085(3) 0.0571(18) Uani 1 1 d . . . . .
N6 N 0.3570(3) 0.4941(2) -0.0501(3) 0.0581(16) Uani 1 1 d . . . . .
N7 N 1.0894(3) 0.53278(19) 0.6184(3) 0.0396(13) Uani 1 1 d . . . . .
N8 N 1.2225(3) 0.66840(19) 0.6241(3) 0.0376(12) Uani 1 1 d . . . . .
N9 N 1.0372(3) 0.8262(2) 0.3500(3) 0.0379(13) Uani 1 1 d . . . . .
N10 N 1.0235(3) 0.7759(2) 0.2410(3) 0.0401(13) Uani 1 1 d . . . . .
N11 N 0.6394(2) 0.71237(19) 0.1002(2) 0.0317(12) Uani 1 1 d . . . . .
N12 N 0.4987(3) 0.5696(2) 0.0780(3) 0.0460(14) Uani 1 1 d . . . . .
C19 C 0.9758(3) 0.6191(2) 0.4955(3) 0.0352(15) Uani 1 1 d . . . . .
H19 H 0.9808 0.6109 0.5449 0.042 Uiso 1 1 calc R . . . .
C20 C 0.9554(3) 0.6678(2) 0.4704(3) 0.0326(14) Uani 1 1 d . . . . .
C21 C 0.9478(3) 0.6785(3) 0.3978(4) 0.0419(16) Uani 1 1 d . . . . .
H21 H 0.9324 0.7114 0.3775 0.050 Uiso 1 1 calc R . . . .
C22 C 0.9622(4) 0.6424(3) 0.3550(4) 0.0428(16) Uani 1 1 d . . . . .
H22 H 0.9577 0.6497 0.3054 0.051 Uiso 1 1 calc R . . . .
C23 C 0.9835(4) 0.5950(3) 0.3862(4) 0.0466(17) Uani 1 1 d . . . . .
H23 H 0.9948 0.5699 0.3571 0.056 Uiso 1 1 calc R . . . .
C24 C 0.9382(3) 0.7056(2) 0.5183(3) 0.0367(15) Uani 1 1 d . . . . .
H24A H 0.9713 0.6976 0.5730 0.044 Uiso 1 1 calc R . . . .
H24B H 0.9545 0.7394 0.5085 0.044 Uiso 1 1 calc R . . . .
C25 C 0.8236(3) 0.6736(2) 0.5430(3) 0.0368(15) Uani 1 1 d . . . . .
C26 C 0.7346(3) 0.6751(2) 0.5259(3) 0.0377(15) Uani 1 1 d . . . . .
C27 C 0.7068(4) 0.6475(2) 0.5686(3) 0.0442(16) Uani 1 1 d . . . . .
H27 H 0.7435 0.6265 0.6083 0.053 Uiso 1 1 calc R . . . .
C28 C 0.6227(4) 0.6503(3) 0.5532(4) 0.0466(17) Uani 1 1 d . . . . .
H28 H 0.6034 0.6313 0.5836 0.056 Uiso 1 1 calc R . . . .
C29 C 0.5689(3) 0.6793(2) 0.4966(3) 0.0401(16) Uani 1 1 d . . . . .
H29 H 0.5128 0.6804 0.4881 0.048 Uiso 1 1 calc R . . . .
C30 C 0.5948(3) 0.7080(2) 0.4498(3) 0.0338(14) Uani 1 1 d . . . . .
C31 C 0.5414(3) 0.7391(2) 0.3886(3) 0.0355(15) Uani 1 1 d . . . . .
C32 C 0.5721(3) 0.7659(2) 0.3454(3) 0.0380(15) Uani 1 1 d . . . . .
C33 C 0.6561(3) 0.7650(2) 0.3633(3) 0.0349(15) Uani 1 1 d . . . . .
H33 H 0.6762 0.7846 0.3340 0.042 Uiso 1 1 calc R . . . .
C34 C 0.7096(3) 0.7367(2) 0.4218(3) 0.0327(14) Uani 1 1 d . . . . .
C35 C 0.7981(3) 0.7372(2) 0.4416(3) 0.0326(14) Uani 1 1 d . . . . .
C36 C 0.6799(3) 0.7061(2) 0.4646(3) 0.0346(14) Uani 1 1 d . . . . .
C37 C 0.5145(3) 0.7977(3) 0.2771(3) 0.0444(17) Uani 1 1 d . . . . .
H37A H 0.5265 0.8338 0.2893 0.053 Uiso 1 1 calc R . . . .
H37B H 0.5252 0.7900 0.2323 0.053 Uiso 1 1 calc R . . . .
C38 C 0.4197(4) 0.7880(3) 0.3309(3) 0.0475(18) Uani 1 1 d . . . . .
H38A H 0.4470 0.8185 0.3602 0.057 Uiso 1 1 calc R . . . .
H38B H 0.3608 0.7895 0.3205 0.057 Uiso 1 1 calc R . . . .
C39 C 0.4056(3) 0.7000(3) 0.3385(3) 0.0438(17) Uani 1 1 d . . . . .
H39A H 0.3558 0.7001 0.3481 0.053 Uiso 1 1 calc R . . . .
H39B H 0.4364 0.6686 0.3598 0.053 Uiso 1 1 calc R . . . .
C40 C 0.3797(3) 0.7016(3) 0.2524(3) 0.0398(16) Uani 1 1 d . . . . .
C41 C 0.3947(3) 0.7432(3) 0.2178(3) 0.0397(16) Uani 1 1 d . . . . .
C42 C 0.3726(3) 0.7419(3) 0.1374(3) 0.0397(16) Uani 1 1 d . U . . .
C43 C 0.3864(3) 0.7839(3) 0.0981(3) 0.0460(18) Uani 1 1 d . . . . .
H43 H 0.4114 0.8136 0.1257 0.055 Uiso 1 1 calc R . . . .
C44 C 0.3639(4) 0.7817(3) 0.0208(4) 0.054(2) Uani 1 1 d . . . . .
H44 H 0.3737 0.8097 -0.0046 0.065 Uiso 1 1 calc R . . . .
C45 C 0.3266(4) 0.7382(4) -0.0207(4) 0.058(2) Uani 1 1 d . . . . .
H45 H 0.3118 0.7369 -0.0740 0.070 Uiso 1 1 calc R . . . .
C46 C 0.3112(3) 0.6974(3) 0.0150(4) 0.050(2) Uani 1 1 d . . . . .
C47 C 0.2652(4) 0.6541(3) -0.0305(4) 0.061(2) Uani 1 1 d . . . . .
C48 C 0.3344(4) 0.6982(3) 0.0952(3) 0.0442(17) Uani 1 1 d . . . . .
C49 C 0.3190(3) 0.6573(3) 0.1324(4) 0.0481(19) Uani 1 1 d . . . . .
C50 C 0.2741(4) 0.6124(3) 0.0888(4) 0.057(2) Uani 1 1 d . . . . .
C51 C 0.3420(3) 0.6590(3) 0.2102(3) 0.0432(17) Uani 1 1 d . . . . .
H51 H 0.3319 0.6308 0.2350 0.052 Uiso 1 1 calc R . . . .
C52 C 0.1905(4) 0.5749(3) -0.0366(4) 0.071(3) Uani 1 1 d . . . . .
H52A H 0.1490 0.5894 -0.0848 0.086 Uiso 1 1 calc R . . . .
H52B H 0.1607 0.5616 -0.0079 0.086 Uiso 1 1 calc R . . . .
C53 C 0.2330(4) 0.5313(3) -0.0558(4) 0.058(2) Uani 1 1 d . . . . .
C54 C 0.3167(4) 0.5308(3) -0.0330(4) 0.054(2) Uani 1 1 d . . . . .
H54 H 0.3481 0.5582 -0.0032 0.065 Uiso 1 1 calc R . . . .
C55 C 0.3102(4) 0.4556(3) -0.0945(4) 0.068(2) Uani 1 1 d . . . . .
H55 H 0.3372 0.4297 -0.1089 0.082 Uiso 1 1 calc R . . . .
C56 C 0.2283(4) 0.4525(3) -0.1187(5) 0.074(2) Uani 1 1 d . . . . .
H56 H 0.1984 0.4249 -0.1490 0.089 Uiso 1 1 calc R . . . .
C57 C 0.1877(4) 0.4907(3) -0.0988(4) 0.065(2) Uani 1 1 d . . . . .
H57 H 0.1298 0.4889 -0.1143 0.078 Uiso 1 1 calc R . . . .
C58 C 1.0722(4) 0.5339(3) 0.6788(4) 0.0474(17) Uani 1 1 d . . . . .
H58 H 1.0265 0.5154 0.6779 0.057 Uiso 1 1 calc R . . . .
C59 C 1.1213(5) 0.5622(3) 0.7437(4) 0.058(2) Uani 1 1 d . . . . .
H59 H 1.1103 0.5615 0.7873 0.069 Uiso 1 1 calc R . . . .
C60 C 1.1844(4) 0.5906(3) 0.7443(4) 0.0489(17) Uani 1 1 d . . . . .
H60 H 1.2171 0.6102 0.7878 0.059 Uiso 1 1 calc R . . . .
C61 C 1.2006(3) 0.5907(2) 0.6810(3) 0.0399(15) Uani 1 1 d . . . . .
C62 C 1.1511(4) 0.5597(2) 0.6202(3) 0.0409(16) Uani 1 1 d . . . . .
H62 H 1.1632 0.5581 0.5772 0.049 Uiso 1 1 calc R . . . .
C63 C 1.2648(4) 0.6247(2) 0.6747(3) 0.0456(16) Uani 1 1 d . . . . .
H63A H 1.3031 0.6369 0.7260 0.055 Uiso 1 1 calc R . . . .
H63B H 1.2971 0.6058 0.6530 0.055 Uiso 1 1 calc R . . . .
C64 C 1.2043(3) 0.6635(3) 0.5470(3) 0.0377(15) Uani 1 1 d . . . . .
C65 C 1.1619(3) 0.7060(2) 0.4973(3) 0.0293(14) Uani 1 1 d . . . . .
C66 C 1.1454(3) 0.7038(2) 0.4223(3) 0.0378(15) Uani 1 1 d . . . . .
H66 H 1.1623 0.6752 0.4033 0.045 Uiso 1 1 calc R . . . .
C67 C 1.1035(3) 0.7432(3) 0.3718(3) 0.0361(15) Uani 1 1 d . . . . .
C68 C 1.0782(3) 0.7856(2) 0.3991(3) 0.0337(14) Uani 1 1 d . . . . .
C69 C 1.0972(3) 0.7882(2) 0.4786(3) 0.0323(14) Uani 1 1 d . . . . .
C70 C 1.0780(3) 0.8319(2) 0.5104(3) 0.0325(14) Uani 1 1 d . . . . .
H70 H 1.0494 0.8590 0.4778 0.039 Uiso 1 1 calc R . . . .
C71 C 1.1001(3) 0.8354(2) 0.5868(3) 0.0337(14) Uani 1 1 d . . . . .
H71 H 1.0877 0.8650 0.6073 0.040 Uiso 1 1 calc R . . . .
C72 C 1.1414(3) 0.7950(2) 0.6354(3) 0.0340(14) Uani 1 1 d . . . . .
H72 H 1.1569 0.7973 0.6886 0.041 Uiso 1 1 calc R . . . .
C73 C 1.1592(3) 0.7523(2) 0.6056(3) 0.0301(13) Uani 1 1 d . . . . .
C74 C 1.2018(3) 0.7093(2) 0.6576(4) 0.0347(15) Uani 1 1 d . . . . .
C75 C 1.1383(3) 0.7485(2) 0.5266(3) 0.0306(14) Uani 1 1 d . . . . .
C76 C 1.0852(3) 0.7383(3) 0.2881(3) 0.0407(16) Uani 1 1 d . . . . .
H76A H 1.1368 0.7430 0.2822 0.049 Uiso 1 1 calc R . . . .
H76B H 1.0641 0.7041 0.2700 0.049 Uiso 1 1 calc R . . . .
C77 C 1.0485(4) 0.8246(3) 0.2799(3) 0.0435(16) Uani 1 1 d . . . . .
H77A H 1.1073 0.8307 0.2923 0.052 Uiso 1 1 calc R . . . .
H77B H 1.0155 0.8516 0.2451 0.052 Uiso 1 1 calc R . . . .
C78 C 0.9477(3) 0.8271(2) 0.3271(3) 0.0385(15) Uani 1 1 d . . . . .
H78A H 0.9267 0.8616 0.3104 0.046 Uiso 1 1 calc R . . . .
H78B H 0.9372 0.8187 0.3718 0.046 Uiso 1 1 calc R . . . .
C79 C 0.9013(3) 0.7909(2) 0.2636(3) 0.0332(14) Uani 1 1 d . . . . .
C80 C 0.8162(3) 0.7826(2) 0.2422(3) 0.0359(15) Uani 1 1 d . . . . .
H80 H 0.7897 0.8003 0.2678 0.043 Uiso 1 1 calc R . . . .
C81 C 0.7711(3) 0.7492(2) 0.1847(3) 0.0312(14) Uani 1 1 d . . . . .
C82 C 0.6829(3) 0.7432(2) 0.1624(3) 0.0359(15) Uani 1 1 d . . . . .
C83 C 0.8103(3) 0.7220(2) 0.1474(3) 0.0328(14) Uani 1 1 d . . . . .
C84 C 0.7640(3) 0.6890(2) 0.0862(3) 0.0346(14) Uani 1 1 d . . . . .
C85 C 0.6738(3) 0.6857(2) 0.0596(3) 0.0367(15) Uani 1 1 d . . . . .
C86 C 0.8024(3) 0.6621(2) 0.0497(3) 0.0392(15) Uani 1 1 d . . . . .
H86 H 0.7714 0.6398 0.0093 0.047 Uiso 1 1 calc R . . . .
C87 C 0.8883(4) 0.6681(3) 0.0730(3) 0.0429(16) Uani 1 1 d . . . . .
H87 H 0.9148 0.6489 0.0487 0.051 Uiso 1 1 calc R . . . .
C88 C 0.9338(3) 0.7012(2) 0.1299(3) 0.0381(16) Uani 1 1 d . . . . .
H88 H 0.9908 0.7057 0.1432 0.046 Uiso 1 1 calc R . . . .
C89 C 0.8962(3) 0.7285(2) 0.1688(3) 0.0334(14) Uani 1 1 d . . . . .
C90 C 0.9410(3) 0.7645(2) 0.2275(3) 0.0344(14) Uani 1 1 d . . . . .
C91 C 0.5500(3) 0.7066(2) 0.0750(3) 0.0375(15) Uani 1 1 d . . . . .
H91A H 0.5215 0.7077 0.0186 0.045 Uiso 1 1 calc R . . . .
H91B H 0.5291 0.7347 0.0952 0.045 Uiso 1 1 calc R . . . .
C92 C 0.5316(3) 0.6575(2) 0.1028(3) 0.0358(15) Uani 1 1 d . . . . .
C93 C 0.5368(3) 0.6517(2) 0.1750(4) 0.0383(15) Uani 1 1 d . . . . .
H93 H 0.5518 0.6794 0.2093 0.046 Uiso 1 1 calc R . . . .
C94 C 0.5203(4) 0.6058(3) 0.1976(4) 0.0472(17) Uani 1 1 d . . . . .
H94 H 0.5201 0.6021 0.2462 0.057 Uiso 1 1 calc R . . . .
C95 C 0.5042(4) 0.5655(3) 0.1501(4) 0.0490(18) Uani 1 1 d . . . . .
H95 H 0.4965 0.5335 0.1677 0.059 Uiso 1 1 calc R . . . .
C96 C 0.5110(3) 0.6161(3) 0.0554(4) 0.0408(16) Uani 1 1 d . . . . .
H96 H 0.5051 0.6202 0.0047 0.049 Uiso 1 1 calc R . . . .
O11 O 1.0795(4) 0.6132(3) 0.2557(4) 0.140(3) Uani 1 1 d . . . D -1
O12 O 1.0479(6) 0.5601(3) 0.1633(5) 0.206(5) Uani 1 1 d G . . D -1
O13 O 0.9732(5) 0.5651(4) 0.2251(5) 0.239(7) Uani 1 1 d G . . D -1
N13 N 1.0336(4) 0.5795(2) 0.2147(3) 0.140(4) Uani 1 1 d G . . D -1

loop_
_atom_site_aniso_label
_atom_site_aniso_U_11
_atom_site_aniso_U_22
_atom_site_aniso_U_33
_atom_site_aniso_U_23
_atom_site_aniso_U_13
_atom_site_aniso_U_12
Cd1 0.0401(4) 0.0383(4) 0.0344(4) -0.0001(3) 0.0117(3) -0.0030(3)
Cd2 0.0332(4) 0.0464(4) 0.0637(5) -0.0097(4) 0.0187(3) 0.0050(3)
O1 0.025(2) 0.057(3) 0.039(2) 0.015(2) 0.0066(19) 0.003(2)
O2 0.025(2) 0.056(3) 0.037(2) 0.011(2) 0.0125(19) 0.0053(19)
O3 0.047(3) 0.080(4) 0.054(3) -0.020(3) 0.009(2) 0.000(3)
O4 0.070(3) 0.116(5) 0.026(3) -0.012(3) 0.006(2) 0.046(3)
O5 0.034(2) 0.051(3) 0.045(3) -0.005(2) 0.014(2) -0.001(2)
O6 0.029(2) 0.056(3) 0.027(2) 0.002(2) 0.0086(18) -0.0029(19)
O7 0.025(2) 0.076(3) 0.034(2) -0.014(2) 0.0144(19) -0.002(2)
O8 0.026(2) 0.062(3) 0.035(2) -0.016(2) 0.0118(19) -0.006(2)
O9 0.054(3) 0.075(4) 0.076(4) -0.022(3) 0.029(3) -0.004(3)
O10 0.113(4) 0.066(4) 0.102(4) -0.012(3) 0.037(3) -0.008(3)
O17 0.156(4) 0.188(6) 0.127(4) 0.020(4) 0.045(3) 0.057(4)
O18 0.156(4) 0.188(6) 0.127(4) 0.020(4) 0.045(3) 0.057(4)
N14 0.156(4) 0.188(6) 0.127(4) 0.020(4) 0.045(3) 0.057(4)
O14 0.156(4) 0.188(6) 0.127(4) 0.020(4) 0.045(3) 0.057(4)
O15 0.156(4) 0.188(6) 0.127(4) 0.020(4) 0.045(3) 0.057(4)
O16 0.156(4) 0.188(6) 0.127(4) 0.020(4) 0.045(3) 0.057(4)
N15 0.156(4) 0.188(6) 0.127(4) 0.020(4) 0.045(3) 0.057(4)
O19 0.113(4) 0.066(4) 0.102(4) -0.012(3) 0.037(3) -0.008(3)
N1 0.046(3) 0.035(3) 0.031(3) 0.004(3) 0.014(2) -0.006(2)
N2 0.018(2) 0.047(3) 0.028(3) 0.006(2) 0.008(2) 0.004(2)
N3 0.023(2) 0.062(4) 0.031(3) -0.002(3) 0.013(2) 0.005(2)
N4 0.029(3) 0.073(4) 0.025(3) 0.001(3) 0.009(2) 0.011(3)
N5 0.027(3) 0.090(5) 0.041(4) -0.030(3) 0.001(3) 0.019(3)
N6 0.041(3) 0.061(4) 0.061(4) -0.016(3) 0.011(3) 0.008(3)
N7 0.035(3) 0.041(3) 0.038(3) -0.002(3) 0.012(2) -0.004(2)
N8 0.024(3) 0.044(3) 0.037(3) -0.001(3) 0.006(2) -0.003(2)
N9 0.029(3) 0.059(4) 0.029(3) 0.000(3) 0.015(2) -0.010(2)
N10 0.025(3) 0.068(4) 0.027(3) -0.004(3) 0.011(2) -0.009(2)
N11 0.016(2) 0.052(3) 0.028(3) -0.010(2) 0.010(2) -0.001(2)
N12 0.027(3) 0.063(4) 0.046(4) -0.009(3) 0.014(2) -0.002(3)
C19 0.032(3) 0.040(4) 0.028(3) 0.001(3) 0.007(3) 0.000(3)
C20 0.019(3) 0.044(4) 0.034(4) 0.005(3) 0.011(3) -0.004(3)
C21 0.027(3) 0.042(4) 0.056(4) 0.000(3) 0.017(3) -0.001(3)
C22 0.038(4) 0.054(5) 0.035(4) 0.004(3) 0.014(3) -0.006(3)
C23 0.043(4) 0.050(5) 0.045(4) -0.010(4) 0.017(3) -0.008(3)
C24 0.020(3) 0.044(4) 0.039(4) 0.003(3) 0.006(3) -0.001(3)
C25 0.029(3) 0.048(4) 0.034(4) -0.003(3) 0.014(3) -0.003(3)
C26 0.030(3) 0.043(4) 0.037(4) 0.003(3) 0.012(3) 0.001(3)
C27 0.036(4) 0.054(4) 0.043(4) 0.012(3) 0.017(3) 0.002(3)
C28 0.033(4) 0.063(5) 0.045(4) 0.005(4) 0.018(3) -0.009(3)
C29 0.021(3) 0.064(5) 0.035(4) -0.002(3) 0.011(3) -0.006(3)
C30 0.027(3) 0.047(4) 0.026(3) -0.003(3) 0.011(3) -0.002(3)
C31 0.022(3) 0.061(4) 0.024(3) -0.005(3) 0.010(3) 0.003(3)
C32 0.032(3) 0.060(4) 0.025(3) -0.003(3) 0.015(3) 0.005(3)
C33 0.029(3) 0.050(4) 0.025(3) 0.004(3) 0.011(3) 0.009(3)
C34 0.026(3) 0.046(4) 0.025(3) -0.002(3) 0.010(3) 0.000(3)
C35 0.026(3) 0.044(4) 0.031(3) 0.003(3) 0.015(3) 0.002(3)
C36 0.034(3) 0.045(4) 0.025(3) -0.002(3) 0.013(3) -0.005(3)
C37 0.025(3) 0.079(5) 0.028(3) 0.002(3) 0.010(3) 0.009(3)
C38 0.027(3) 0.085(6) 0.035(4) -0.003(4) 0.017(3) 0.014(3)
C39 0.026(3) 0.074(5) 0.030(4) -0.010(3) 0.011(3) -0.001(3)
C40 0.017(3) 0.074(5) 0.028(3) -0.009(3) 0.009(3) 0.005(3)
C41 0.021(3) 0.072(5) 0.023(3) 0.002(3) 0.006(3) 0.011(3)
C42 0.016(3) 0.065(4) 0.039(4) -0.005(3) 0.013(3) 0.017(3)
C43 0.023(3) 0.079(5) 0.032(4) 0.004(4) 0.008(3) 0.015(3)
C44 0.025(3) 0.104(7) 0.033(4) 0.011(4) 0.012(3) 0.024(4)
C45 0.030(4) 0.113(7) 0.035(4) 0.004(5) 0.017(3) 0.029(4)
C46 0.014(3) 0.092(6) 0.034(4) -0.016(4) 0.003(3) 0.022(3)
C47 0.040(4) 0.100(7) 0.043(5) 0.004(5) 0.018(4) 0.041(4)
C48 0.025(3) 0.077(5) 0.032(4) 0.000(4) 0.014(3) 0.022(3)
C49 0.016(3) 0.076(5) 0.045(4) -0.020(4) 0.006(3) 0.010(3)
C50 0.026(4) 0.089(7) 0.049(5) -0.014(5) 0.009(3) 0.021(4)
C51 0.021(3) 0.074(5) 0.033(4) -0.006(3) 0.011(3) 0.008(3)
C52 0.031(4) 0.109(7) 0.056(5) -0.035(5) 0.002(3) 0.013(4)
C53 0.028(4) 0.087(6) 0.053(4) -0.008(4) 0.011(3) 0.014(4)
C54 0.039(4) 0.074(5) 0.042(4) -0.020(4) 0.011(3) 0.015(4)
C55 0.046(5) 0.057(5) 0.086(6) -0.002(5) 0.014(4) 0.012(4)
C56 0.046(5) 0.049(5) 0.108(7) -0.009(5) 0.014(4) 0.002(4)
C57 0.029(4) 0.085(7) 0.067(5) 0.001(4) 0.009(4) 0.008(4)
C58 0.054(4) 0.046(4) 0.048(4) 0.000(3) 0.027(4) -0.004(3)
C59 0.077(5) 0.056(5) 0.046(4) -0.001(4) 0.032(4) 0.004(4)
C60 0.054(4) 0.051(4) 0.035(4) -0.001(3) 0.013(3) 0.005(3)
C61 0.034(3) 0.042(4) 0.035(4) -0.003(3) 0.006(3) 0.008(3)
C62 0.035(3) 0.053(4) 0.029(3) 0.002(3) 0.008(3) 0.006(3)
C63 0.034(3) 0.050(4) 0.041(4) -0.005(3) 0.005(3) 0.004(3)
C64 0.023(3) 0.053(4) 0.037(4) -0.004(3) 0.013(3) -0.004(3)
C65 0.017(3) 0.040(4) 0.030(3) -0.004(3) 0.009(2) -0.006(2)
C66 0.016(3) 0.058(4) 0.039(4) -0.010(3) 0.011(3) -0.007(3)
C67 0.020(3) 0.058(4) 0.031(4) -0.006(3) 0.011(3) -0.014(3)
C68 0.016(3) 0.052(4) 0.032(4) 0.000(3) 0.009(3) -0.007(3)
C69 0.019(3) 0.053(4) 0.025(3) -0.010(3) 0.010(2) -0.011(3)
C70 0.018(3) 0.048(4) 0.029(3) 0.002(3) 0.009(2) -0.008(3)
C71 0.020(3) 0.045(4) 0.040(4) -0.004(3) 0.017(3) -0.006(3)
C72 0.020(3) 0.053(4) 0.034(3) -0.003(3) 0.016(3) -0.007(3)
C73 0.018(3) 0.043(4) 0.033(3) -0.005(3) 0.015(2) -0.002(2)
C74 0.015(3) 0.046(4) 0.044(4) 0.000(3) 0.014(3) -0.004(3)
C75 0.015(3) 0.044(4) 0.034(4) -0.002(3) 0.011(2) -0.011(3)
C76 0.028(3) 0.065(5) 0.029(3) -0.002(3) 0.012(3) -0.008(3)
C77 0.033(3) 0.059(5) 0.041(4) -0.002(3) 0.019(3) -0.014(3)
C78 0.036(3) 0.046(4) 0.029(3) 0.003(3) 0.009(3) -0.009(3)
C79 0.030(3) 0.048(4) 0.021(3) 0.002(3) 0.011(3) -0.010(3)
C80 0.030(3) 0.052(4) 0.028(3) 0.003(3) 0.014(3) 0.005(3)
C81 0.026(3) 0.050(4) 0.022(3) 0.000(3) 0.015(3) -0.002(3)
C82 0.027(3) 0.054(4) 0.030(3) 0.006(3) 0.015(3) 0.004(3)
C83 0.026(3) 0.051(4) 0.022(3) 0.004(3) 0.010(2) -0.003(3)
C84 0.024(3) 0.051(4) 0.026(3) 0.001(3) 0.009(3) 0.000(3)
C85 0.023(3) 0.051(4) 0.034(4) -0.001(3) 0.010(3) 0.001(3)
C86 0.030(3) 0.053(4) 0.035(4) -0.009(3) 0.015(3) -0.003(3)
C87 0.032(3) 0.068(5) 0.039(4) 0.001(3) 0.025(3) 0.005(3)
C88 0.023(3) 0.063(5) 0.028(3) 0.003(3) 0.012(3) -0.001(3)
C89 0.029(3) 0.049(4) 0.024(3) 0.002(3) 0.012(3) -0.007(3)
C90 0.027(3) 0.053(4) 0.025(3) 0.002(3) 0.014(3) -0.003(3)
C91 0.023(3) 0.050(4) 0.036(4) -0.011(3) 0.009(3) 0.005(3)
C92 0.014(3) 0.058(4) 0.032(4) -0.006(3) 0.006(2) 0.005(3)
C93 0.027(3) 0.043(4) 0.044(4) -0.003(3) 0.015(3) 0.001(3)
C94 0.033(4) 0.067(5) 0.046(4) 0.001(4) 0.021(3) 0.004(3)
C95 0.040(4) 0.056(5) 0.058(5) 0.007(4) 0.028(3) 0.007(3)
C96 0.023(3) 0.054(5) 0.047(4) -0.002(4) 0.017(3) 0.004(3)
O11 0.181(8) 0.111(7) 0.125(6) -0.045(5) 0.062(6) -0.007(6)
O12 0.319(14) 0.147(9) 0.270(12) -0.019(8) 0.239(12) 0.012(9)
O13 0.299(15) 0.286(15) 0.200(10) -0.111(10) 0.172(11) -0.168(12)
N13 0.149(9) 0.122(9) 0.221(13) -0.048(8) 0.147(10) -0.030(7)

loop_
_atom_type_symbol
_atom_type_description
_atom_type_scat_dispersion_real
_atom_type_scat_dispersion_imag
_atom_type_scat_source
C C 0.0033 0.0016 'International Tables Vol C Tables 4.2.6.8 and 6.1.1.4'
H H 0.0000 0.0000 'International Tables Vol C Tables 4.2.6.8 and 6.1.1.4'
Cd Cd -0.8075 1.2024 'International Tables Vol C Tables 4.2.6.8 and 6.1.1.4'
N N 0.0061 0.0033 'International Tables Vol C Tables 4.2.6.8 and 6.1.1.4'
O O 0.0106 0.0060 'International Tables Vol C Tables 4.2.6.8 and 6.1.1.4'

loop_
_geom_angle_atom_site_label_1
_geom_angle_atom_site_label_2
_geom_angle_atom_site_label_3
_geom_angle
_geom_angle_site_symmetry_1
_geom_angle_site_symmetry_3
O9 Cd1 O9 180.0 . 3_766
N1 Cd1 O9 92.32(18) 3_766 .
N1 Cd1 O9 92.31(18) . 3_766
N1 Cd1 O9 87.69(18) . .
N1 Cd1 O9 87.68(18) 3_766 3_766
N1 Cd1 N1 180.0 . 3_766
N7 Cd1 O9 91.11(17) . 3_766
N7 Cd1 O9 88.89(17) . .
N7 Cd1 O9 88.89(17) 3_766 3_766
N7 Cd1 O9 91.11(17) 3_766 .
N7 Cd1 N1 93.98(17) . 3_766
N7 Cd1 N1 86.02(17) . .
N7 Cd1 N1 93.97(17) 3_766 .
N7 Cd1 N1 86.02(17) 3_766 3_766
N7 Cd1 N7 180.0 3_766 .
O10 Cd2 O10 180.0 3_665 .
O10 Cd2 N6 92.6(2) 3_665 .
O10 Cd2 N6 92.6(2) . 3_665
O10 Cd2 N6 87.4(2) . .
O10 Cd2 N6 87.4(2) 3_665 3_665
O10 Cd2 N12 88.0(2) 3_665 3_665
O10 Cd2 N12 88.0(2) . .
O10 Cd2 N12 92.0(2) 3_665 .
O10 Cd2 N12 92.0(2) . 3_665
O19 Cd2 O19 180.0 3_665 .
O19 Cd2 N6 87.4(2) . .
O19 Cd2 N6 92.6(2) . 3_665
O19 Cd2 N6 92.6(2) 3_665 .
O19 Cd2 N6 87.4(2) 3_665 3_665
O19 Cd2 N12 92.0(2) . 3_665
O19 Cd2 N12 88.0(2) 3_665 3_665
O19 Cd2 N12 92.0(2) 3_665 .
O19 Cd2 N12 88.0(2) . .
N6 Cd2 N6 180.0 . 3_665
N6 Cd2 N12 90.39(18) . .
N6 Cd2 N12 89.61(18) . 3_665
N6 Cd2 N12 90.39(18) 3_665 3_665
N6 Cd2 N12 89.61(18) 3_665 .
N12 Cd2 N12 180.0 3_665 .
N14 O10 Cd2 129.6(5) . .
O10 N14 O17 119.9 . .
O10 N14 O18 120.1 . .
O18 N14 O17 120.0 . .
O14 N15 O16 120.0 . .
O15 N15 O14 120.1 . .
O15 N15 O16 119.9 . .
C19 N1 Cd1 117.8(4) . .
C23 N1 Cd1 124.7(4) . .
C23 N1 C19 116.7(5) . .
C25 N2 C24 117.7(5) . .
C25 N2 C35 125.5(5) . .
C35 N2 C24 116.8(5) . .
C31 N3 C38 109.9(5) . .
C31 N3 C39 114.5(5) . .
C38 N3 C39 107.4(5) . .
C38 N4 C37 106.3(4) . .
C41 N4 C37 115.4(5) . .
C41 N4 C38 110.9(5) . .
C47 N5 C50 125.3(7) . .
C47 N5 C52 118.4(6) . .
C50 N5 C52 116.2(7) . .
C54 N6 Cd2 117.6(5) . .
C54 N6 C55 116.8(6) . .
C55 N6 Cd2 125.6(5) . .
C58 N7 Cd1 123.4(4) . .
C62 N7 Cd1 116.5(4) . .
C62 N7 C58 118.6(5) . .
C64 N8 C63 116.7(5) . .
C64 N8 C74 125.9(5) . .
C74 N8 C63 117.4(5) . .
C68 N9 C77 111.3(5) . .
C68 N9 C78 113.6(4) . .
C77 N9 C78 106.9(4) . .
C77 N10 C76 107.2(5) . .
C90 N10 C76 114.5(5) . .
C90 N10 C77 110.3(5) . .
C82 N11 C85 125.1(5) . .
C82 N11 C91 118.4(4) . .
C85 N11 C91 116.5(5) . .
C95 N12 Cd2 124.8(5) . .
C96 N12 Cd2 116.8(4) . .
C96 N12 C95 116.9(6) . .
N1 C19 H19 117.8 . .
N1 C19 C20 124.3(5) . .
C20 C19 H19 117.8 . .
C19 C20 C21 116.5(6) . .
C19 C20 C24 120.7(5) . .
C21 C20 C24 122.7(6) . .
C20 C21 H21 119.5 . .
C22 C21 C20 121.0(6) . .
C22 C21 H21 119.5 . .
C21 C22 H22 121.2 . .
C21 C22 C23 117.7(6) . .
C23 C22 H22 121.2 . .
N1 C23 C22 123.7(6) . .
N1 C23 H23 118.1 . .
C22 C23 H23 118.1 . .
N2 C24 C20 110.7(4) . .
N2 C24 H24A 109.5 . .
N2 C24 H24B 109.5 . .
C20 C24 H24A 109.5 . .
C20 C24 H24B 109.5 . .
H24A C24 H24B 108.1 . .
O1 C25 N2 120.4(5) . .
O1 C25 C26 122.7(6) . .
N2 C25 C26 116.8(5) . .
C27 C26 C25 119.6(6) . .
C27 C26 C36 121.3(5) . .
C36 C26 C25 119.1(5) . .
C26 C27 H27 120.5 . .
C26 C27 C28 119.0(6) . .
C28 C27 H27 120.5 . .
C27 C28 H28 119.1 . .
C29 C28 C27 121.9(6) . .
C29 C28 H28 119.1 . .
C28 C29 H29 119.5 . .
C28 C29 C30 121.0(6) . .
C30 C29 H29 119.5 . .
C29 C30 C31 124.0(5) . .
C29 C30 C36 118.2(5) . .
C31 C30 C36 117.7(5) . .
C30 C31 N3 117.5(5) . .
C32 C31 N3 122.2(5) . .
C32 C31 C30 120.2(5) . .
C31 C32 C33 120.8(5) . .
C31 C32 C37 120.7(5) . .
C33 C32 C37 118.5(5) . .
C32 C33 H33 119.4 . .
C34 C33 C32 121.1(6) . .
C34 C33 H33 119.4 . .
C33 C34 C35 120.7(5) . .
C33 C34 C36 119.9(5) . .
C36 C34 C35 119.4(5) . .
O2 C35 N2 120.0(5) . .
O2 C35 C34 122.2(5) . .
N2 C35 C34 117.7(5) . .
C30 C36 C26 118.6(5) . .
C34 C36 C26 121.3(5) . .
C34 C36 C30 120.0(5) . .
N4 C37 C32 111.4(5) . .
N4 C37 H37A 109.3 . .
N4 C37 H37B 109.3 . .
C32 C37 H37A 109.3 . .
C32 C37 H37B 109.3 . .
H37A C37 H37B 108.0 . .
N3 C38 N4 111.8(5) . .
N3 C38 H38A 109.2 . .
N3 C38 H38B 109.2 . .
N4 C38 H38A 109.2 . .
N4 C38 H38B 109.2 . .
H38A C38 H38B 107.9 . .
N3 C39 H39A 109.4 . .
N3 C39 H39B 109.4 . .
N3 C39 C40 111.2(5) . .
H39A C39 H39B 108.0 . .
C40 C39 H39A 109.4 . .
C40 C39 H39B 109.4 . .
C41 C40 C39 121.6(6) . .
C41 C40 C51 120.9(6) . .
C51 C40 C39 117.5(6) . .
N4 C41 C42 118.8(6) . .
C40 C41 N4 121.7(5) . .
C40 C41 C42 119.4(6) . .
C43 C42 C41 122.0(6) . .
C48 C42 C41 119.0(6) . .
C48 C42 C43 118.9(6) . .
C42 C43 H43 119.7 . .
C44 C43 C42 120.6(7) . .
C44 C43 H43 119.7 . .
C43 C44 H44 119.8 . .
C43 C44 C45 120.4(7) . .
C45 C44 H44 119.8 . .
C44 C45 H45 119.7 . .
C46 C45 C44 120.5(7) . .
C46 C45 H45 119.7 . .
C45 C46 C47 119.7(7) . .
C45 C46 C48 120.7(7) . .
C48 C46 C47 119.4(8) . .
O4 C47 N5 118.1(8) . .
O4 C47 C46 124.7(9) . .
N5 C47 C46 117.1(7) . .
C42 C48 C46 118.9(7) . .
C49 C48 C42 119.6(6) . .
C49 C48 C46 121.4(7) . .
C48 C49 C50 120.7(7) . .
C51 C49 C48 120.4(6) . .
C51 C49 C50 118.8(7) . .
O3 C50 N5 120.0(7) . .
O3 C50 C49 124.5(7) . .
N5 C50 C49 115.5(8) . .
C40 C51 H51 119.7 . .
C49 C51 C40 120.6(7) . .
C49 C51 H51 119.7 . .
N5 C52 H52A 108.6 . .
N5 C52 H52B 108.6 . .
N5 C52 C53 114.6(5) . .
H52A C52 H52B 107.6 . .
C53 C52 H52A 108.6 . .
C53 C52 H52B 108.6 . .
C54 C53 C52 121.6(7) . .
C54 C53 C57 117.5(7) . .
C57 C53 C52 120.8(6) . .
N6 C54 C53 124.1(7) . .
N6 C54 H54 118.0 . .
C53 C54 H54 118.0 . .
N6 C55 H55 118.3 . .
C56 C55 N6 123.3(7) . .
C56 C55 H55 118.3 . .
C55 C56 H56 120.5 . .
C55 C56 C57 119.0(8) . .
C57 C56 H56 120.5 . .
C53 C57 C56 119.2(6) . .
C53 C57 H57 120.4 . .
C56 C57 H57 120.4 . .
N7 C58 H58 119.8 . .
N7 C58 C59 120.3(6) . .
C59 C58 H58 119.8 . .
C58 C59 H59 119.9 . .
C60 C59 C58 120.3(6) . .
C60 C59 H59 119.9 . .
C59 C60 H60 120.3 . .
C59 C60 C61 119.3(6) . .
C61 C60 H60 120.3 . .
C60 C61 C62 116.6(6) . .
C60 C61 C63 122.3(6) . .
C62 C61 C63 121.0(6) . .
N7 C62 C61 124.7(6) . .
N7 C62 H62 117.7 . .
C61 C62 H62 117.7 . .
N8 C63 C61 109.2(5) . .
N8 C63 H63A 109.9 . .
N8 C63 H63B 109.9 . .
C61 C63 H63A 109.9 . .
C61 C63 H63B 109.9 . .
H63A C63 H63B 108.3 . .
O5 C64 N8 119.9(6) . .
O5 C64 C65 123.4(6) . .
N8 C64 C65 116.7(6) . .
C66 C65 C64 119.0(6) . .
C66 C65 C75 120.2(6) . .
C75 C65 C64 120.9(5) . .
C65 C66 H66 119.4 . .
C65 C66 C67 121.2(6) . .
C67 C66 H66 119.4 . .
C66 C67 C76 118.9(6) . .
C68 C67 C66 119.9(5) . .
C68 C67 C76 121.2(6) . .
N9 C68 C69 120.0(6) . .
C67 C68 N9 121.1(5) . .
C67 C68 C69 118.8(6) . .
C70 C69 C68 121.1(6) . .
C75 C69 C68 119.8(6) . .
C75 C69 C70 119.0(5) . .
C69 C70 H70 119.5 . .
C71 C70 C69 121.0(6) . .
C71 C70 H70 119.5 . .
C70 C71 H71 120.1 . .
C70 C71 C72 119.9(6) . .
C72 C71 H71 120.1 . .
C71 C72 H72 120.0 . .
C73 C72 C71 119.9(5) . .
C73 C72 H72 120.0 . .
C72 C73 C74 119.4(5) . .
C72 C73 C75 120.8(6) . .
C75 C73 C74 119.8(5) . .
O6 C74 N8 120.8(6) . .
O6 C74 C73 123.0(6) . .
N8 C74 C73 116.1(5) . .
C65 C75 C73 120.5(5) . .
C69 C75 C65 120.1(5) . .
C69 C75 C73 119.3(5) . .
N10 C76 C67 111.2(5) . .
N10 C76 H76A 109.4 . .
N10 C76 H76B 109.4 . .
C67 C76 H76A 109.4 . .
C67 C76 H76B 109.4 . .
H76A C76 H76B 108.0 . .
N9 C77 N10 111.7(5) . .
N9 C77 H77A 109.3 . .
N9 C77 H77B 109.3 . .
N10 C77 H77A 109.3 . .
N10 C77 H77B 109.3 . .
H77A C77 H77B 107.9 . .
N9 C78 H78A 109.1 . .
N9 C78 H78B 109.1 . .
N9 C78 C79 112.6(5) . .
H78A C78 H78B 107.8 . .
C79 C78 H78A 109.1 . .
C79 C78 H78B 109.1 . .
C80 C79 C78 119.2(5) . .
C90 C79 C78 121.0(5) . .
C90 C79 C80 119.9(5) . .
C79 C80 H80 119.3 . .
C81 C80 C79 121.3(5) . .
C81 C80 H80 119.3 . .
C80 C81 C82 119.6(5) . .
C80 C81 C83 119.7(5) . .
C83 C81 C82 120.7(5) . .
O7 C82 N11 119.3(5) . .
O7 C82 C81 123.6(6) . .
N11 C82 C81 117.0(5) . .
C81 C83 C84 120.3(5) . .
C81 C83 C89 120.4(5) . .
C84 C83 C89 119.2(5) . .
C83 C84 C85 119.1(5) . .
C86 C84 C83 120.4(5) . .
C86 C84 C85 120.4(5) . .
O8 C85 N11 120.6(5) . .
O8 C85 C84 121.9(5) . .
N11 C85 C84 117.5(5) . .
C84 C86 H86 120.2 . .
C84 C86 C87 119.6(6) . .
C87 C86 H86 120.2 . .
C86 C87 H87 119.4 . .
C88 C87 C86 121.1(6) . .
C88 C87 H87 119.4 . .
C87 C88 H88 119.9 . .
C87 C88 C89 120.3(5) . .
C89 C88 H88 119.9 . .
C83 C89 C90 118.5(5) . .
C88 C89 C83 119.3(5) . .
C88 C89 C90 122.1(5) . .
N10 C90 C89 118.1(5) . .
C79 C90 N10 121.5(5) . .
C79 C90 C89 120.1(5) . .
N11 C91 H91A 109.6 . .
N11 C91 H91B 109.6 . .
N11 C91 C92 110.5(5) . .
H91A C91 H91B 108.1 . .
C92 C91 H91A 109.6 . .
C92 C91 H91B 109.6 . .
C93 C92 C91 122.4(6) . .
C93 C92 C96 118.2(6) . .
C96 C92 C91 119.4(6) . .
C92 C93 H93 120.1 . .
C94 C93 C92 119.8(6) . .
C94 C93 H93 120.1 . .
C93 C94 H94 120.1 . .
C95 C94 C93 119.7(6) . .
C95 C94 H94 120.1 . .
N12 C95 H95 118.9 . .
C94 C95 N12 122.2(7) . .
C94 C95 H95 118.9 . .
N12 C96 C92 123.0(6) . .
N12 C96 H96 118.5 . .
C92 C96 H96 118.5 . .
O11 N13 O13 120.0 . .
O12 N13 O11 120.0 . .
O12 N13 O13 120.0 . .

loop_
_geom_bond_atom_site_label_1
_geom_bond_atom_site_label_2
_geom_bond_distance
_geom_bond_site_symmetry_2
Cd1 O9 2.341(5) .
Cd1 O9 2.341(5) 3_766
Cd1 N1 2.338(5) .
Cd1 N1 2.338(5) 3_766
Cd1 N7 2.333(5) 3_766
Cd1 N7 2.333(5) .
Cd2 O10 2.305(6) 3_665
Cd2 O10 2.305(6) .
Cd2 O19 2.305(6) .
Cd2 O19 2.305(6) 3_665
Cd2 N6 2.327(5) .
Cd2 N6 2.327(5) 3_665
Cd2 N12 2.398(5) 3_665
Cd2 N12 2.398(5) .
O1 C25 1.212(7) .
O2 C35 1.223(6) .
O3 C50 1.209(9) .
O4 C47 1.211(8) .
O5 C64 1.229(7) .
O6 C74 1.221(6) .
O7 C82 1.224(6) .
O8 C85 1.219(7) .
O10 N14 1.2452 .
O17 N14 1.2471 .
O18 N14 1.2468 .
O14 N15 1.2454 .
O15 N15 1.2447 .
O16 N15 1.2468 .
N1 C19 1.342(7) .
N1 C23 1.333(7) .
N2 C24 1.480(6) .
N2 C25 1.390(7) .
N2 C35 1.401(7) .
N3 C31 1.427(7) .
N3 C38 1.467(8) .
N3 C39 1.467(8) .
N4 C37 1.482(7) .
N4 C38 1.474(7) .
N4 C41 1.399(8) .
N5 C47 1.406(10) .
N5 C50 1.418(9) .
N5 C52 1.474(9) .
N6 C54 1.340(8) .
N6 C55 1.368(9) .
N7 C58 1.335(7) .
N7 C62 1.306(7) .
N8 C63 1.500(8) .
N8 C64 1.395(7) .
N8 C74 1.398(7) .
N9 C68 1.418(8) .
N9 C77 1.462(7) .
N9 C78 1.472(7) .
N10 C76 1.479(8) .
N10 C77 1.468(8) .
N10 C90 1.421(7) .
N11 C82 1.387(7) .
N11 C85 1.388(7) .
N11 C91 1.472(6) .
N12 C95 1.364(8) .
N12 C96 1.362(8) .
C19 H19 0.9500 .
C19 C20 1.377(8) .
C20 C21 1.387(8) .
C20 C24 1.489(8) .
C21 H21 0.9500 .
C21 C22 1.364(8) .
C22 H22 0.9500 .
C22 C23 1.379(9) .
C23 H23 0.9500 .
C24 H24A 0.9900 .
C24 H24B 0.9900 .
C25 C26 1.487(8) .
C26 C27 1.353(8) .
C26 C36 1.431(8) .
C27 H27 0.9500 .
C27 C28 1.411(8) .
C28 H28 0.9500 .
C28 C29 1.349(8) .
C29 H29 0.9500 .
C29 C30 1.409(8) .
C30 C31 1.426(8) .
C30 C36 1.430(8) .
C31 C32 1.383(8) .
C32 C33 1.395(8) .
C32 C37 1.537(8) .
C33 H33 0.9500 .
C33 C34 1.357(7) .
C34 C35 1.465(7) .
C34 C36 1.419(8) .
C37 H37A 0.9900 .
C37 H37B 0.9900 .
C38 H38A 0.9900 .
C38 H38B 0.9900 .
C39 H39A 0.9900 .
C39 H39B 0.9900 .
C39 C40 1.529(8) .
C40 C41 1.379(9) .
C40 C51 1.392(9) .
C41 C42 1.435(8) .
C42 C43 1.433(9) .
C42 C48 1.416(9) .
C43 H43 0.9500 .
C43 C44 1.377(8) .
C44 H44 0.9500 .
C44 C45 1.403(10) .
C45 H45 0.9500 .
C45 C46 1.378(10) .
C46 C47 1.469(11) .
C46 C48 1.427(8) .
C48 C49 1.397(10) .
C49 C50 1.484(10) .
C49 C51 1.385(8) .
C51 H51 0.9500 .
C52 H52A 0.9900 .
C52 H52B 0.9900 .
C52 C53 1.520(9) .
C53 C54 1.373(8) .
C53 C57 1.393(10) .
C54 H54 0.9500 .
C55 H55 0.9500 .
C55 C56 1.340(9) .
C56 H56 0.9500 .
C56 C57 1.398(10) .
C57 H57 0.9500 .
C58 H58 0.9500 .
C58 C59 1.405(9) .
C59 H59 0.9500 .
C59 C60 1.359(9) .
C60 H60 0.9500 .
C60 C61 1.379(8) .
C61 C62 1.399(8) .
C61 C63 1.510(9) .
C62 H62 0.9500 .
C63 H63A 0.9900 .
C63 H63B 0.9900 .
C64 C65 1.467(8) .
C65 C66 1.357(7) .
C65 C75 1.411(8) .
C66 H66 0.9500 .
C66 C67 1.409(9) .
C67 C68 1.400(8) .
C67 C76 1.519(8) .
C68 C69 1.430(8) .
C69 C70 1.426(8) .
C69 C75 1.391(8) .
C70 H70 0.9500 .
C70 C71 1.363(7) .
C71 H71 0.9500 .
C71 C72 1.412(8) .
C72 H72 0.9500 .
C72 C73 1.372(8) .
C73 C74 1.498(8) .
C73 C75 1.416(7) .
C76 H76A 0.9900 .
C76 H76B 0.9900 .
C77 H77A 0.9900 .
C77 H77B 0.9900 .
C78 H78A 0.9900 .
C78 H78B 0.9900 .
C78 C79 1.503(8) .
C79 C80 1.418(7) .
C79 C90 1.387(8) .
C80 H80 0.9500 .
C80 C81 1.382(8) .
C81 C82 1.461(7) .
C81 C83 1.408(8) .
C83 C84 1.422(8) .
C83 C89 1.425(7) .
C84 C85 1.476(7) .
C84 C86 1.382(8) .
C86 H86 0.9500 .
C86 C87 1.417(8) .
C87 H87 0.9500 .
C87 C88 1.373(8) .
C88 H88 0.9500 .
C88 C89 1.412(8) .
C89 C90 1.439(8) .
C91 H91A 0.9900 .
C91 H91B 0.9900 .
C91 C92 1.501(8) .
C92 C93 1.374(8) .
C92 C96 1.379(8) .
C93 H93 0.9500 .
C93 C94 1.374(9) .
C94 H94 0.9500 .
C94 C95 1.360(9) .
C95 H95 0.9500 .
C96 H96 0.9500 .
O11 N13 1.2458 .
O12 N13 1.2450 .
O13 N13 1.2459 .
